data_7153079
loop_
_publ_author_name
'Tang, Meng'
'Zhang, Wen'
'Kong, Yuanfang'

_publ_section_title
;
 DABCO-promoted synthesis of pyrazoles from tosylhydrazones and
 nitroalkenes.
;
_journal_issue 37
_journal_name_full 'Organic &amp; biomolecular chemistry'
_journal_page_first 6250
_journal_page_last 6254
_journal_paper_doi 10.1039/c3ob41435c
_journal_volume 11
_journal_year 2013
_chemical_formula_moiety 'C15 H12 N2'
_chemical_formula_sum 'C15 H12 N2'
_chemical_formula_weight 220.27
_chemical_name_systematic
;
 ? 
;
_space_group_crystal_system monoclinic
_space_group_IT_number 15
_space_group_name_Hall '-C 2yc'
_space_group_name_H-M_alt 'C 1 2/c 1'
_symmetry_space_group_name_Hall '-C 2yc'
_symmetry_space_group_name_H-M 'C 1 2/c 1'
_atom_sites_solution_hydrogens geom
_atom_sites_solution_primary iterative
_atom_sites_solution_secondary difmap
_audit_creation_date 2013-03-21
_audit_creation_method
;
  Olex2 1.2
  (compiled Dec  5 2012 16:20:19, GUI svn.r4385)
;
_cell_angle_alpha 90.00
_cell_angle_beta 109.578(6)
_cell_angle_gamma 90.00
_cell_formula_units_Z 16
_cell_length_a 16.9366(9)
_cell_length_b 17.1465(7)
_cell_length_c 17.6534(9)
_cell_measurement_reflns_used 2636
_cell_measurement_temperature 293(2)
_cell_measurement_theta_max 23.6850
_cell_measurement_theta_min 3.4800
_cell_volume 4830.2(4)
_computing_cell_refinement
;
CrysAlisPro, Agilent Technologies,
Version 1.171.36.24 (release 03-12-2012 CrysAlis171 .NET)
(compiled Dec  3 2012,18:21:49)
;
_computing_data_collection
;
CrysAlisPro, Agilent Technologies,
Version 1.171.36.24 (release 03-12-2012 CrysAlis171 .NET)
(compiled Dec  3 2012,18:21:49)
;
_computing_data_reduction
;
CrysAlisPro, Agilent Technologies,
Version 1.171.36.24 (release 03-12-2012 CrysAlis171 .NET)
(compiled Dec  3 2012,18:21:49)
;
_computing_molecular_graphics
;
O. V. Dolomanov, L. J. Bourhis, R. J. Gildea, J. A. K. Howard and H. Puschmann,
OLEX2: a complete structure solution, refinement and analysis program.
J. Appl. Cryst. (2009). 42, 339-341.
;
_computing_publication_material
;
O. V. Dolomanov, L. J. Bourhis, R. J. Gildea, J. A. K. Howard and H. Puschmann,
OLEX2: a complete structure solution, refinement and analysis program.
J. Appl. Cryst. (2009). 42, 339-341.
;
_computing_structure_refinement
;
SHELXL, G.M. Sheldrick, Acta Cryst.
(2008). A64, 112-122
;
_computing_structure_solution 'SUPERFLIP, J. Appl. Cryst. (2007) 40, 786-790'
_diffrn_ambient_temperature 293(2)
_diffrn_detector_area_resol_mean 16.0733
_diffrn_measured_fraction_theta_full 0.9978
_diffrn_measured_fraction_theta_max 0.8893
_diffrn_measurement_details
;
  1 omega   40.00  101.20   1.2000   14.0000
omega____ theta____ kappa____ phi______ frames
    -       22.6512  178.0000   90.0000 51

  2 omega  -39.00   36.60   1.2000   14.0000
omega____ theta____ kappa____ phi______ frames
    -       22.6512  -38.0000   30.0000 63

  3 omega  -11.00   95.80   1.2000   14.0000
omega____ theta____ kappa____ phi______ frames
    -       22.6512   38.0000 -150.0000 89
;
_diffrn_measurement_device_type 'SuperNova, Dual, Cu at zero, Eos'
_diffrn_measurement_method '\w scans'
_diffrn_orient_matrix_UB_11 -0.0359713000
_diffrn_orient_matrix_UB_12 0.0228163000
_diffrn_orient_matrix_UB_13 -0.0034978000
_diffrn_orient_matrix_UB_21 -0.0130720000
_diffrn_orient_matrix_UB_22 -0.0280954000
_diffrn_orient_matrix_UB_23 0.0228174000
_diffrn_orient_matrix_UB_31 0.0225581000
_diffrn_orient_matrix_UB_32 0.0200300000
_diffrn_orient_matrix_UB_33 0.0359046000
_diffrn_radiation_monochromator mirror
_diffrn_radiation_type 'Mo K\a'
_diffrn_radiation_wavelength 0.7107
_diffrn_reflns_av_R_equivalents 0.0286
_diffrn_reflns_av_unetI/netI 0.0469
_diffrn_reflns_limit_h_max 6
_diffrn_reflns_limit_h_min -21
_diffrn_reflns_limit_k_max 21
_diffrn_reflns_limit_k_min -16
_diffrn_reflns_limit_l_max 22
_diffrn_reflns_limit_l_min -21
_diffrn_reflns_number 10140
_diffrn_reflns_theta_full 25.50
_diffrn_reflns_theta_max 26.37
_diffrn_reflns_theta_min 3.34
_diffrn_source 'SuperNova (Mo) X-ray Source'
_exptl_absorpt_coefficient_mu 0.073
_exptl_absorpt_correction_T_max 1.00000
_exptl_absorpt_correction_T_min 0.84788
_exptl_absorpt_correction_type multi-scan
_exptl_absorpt_process_details
;
CrysAlisPro, Agilent Technologies,
Version 1.171.36.24 (release 03-12-2012 CrysAlis171 .NET)
(compiled Dec  3 2012,18:21:49)
Empirical absorption correction using spherical harmonics,
 implemented in SCALE3 ABSPACK scaling algorithm.
;
_exptl_crystal_colour 'clear light yellow'
_exptl_crystal_colour_lustre clear
_exptl_crystal_colour_modifier light
_exptl_crystal_colour_primary yellow
_exptl_crystal_density_diffrn 1.212
_exptl_crystal_density_method 'not measured'
_exptl_crystal_description block
_exptl_crystal_F_000 1856
_exptl_crystal_size_max 0.35
_exptl_crystal_size_mid 0.33
_exptl_crystal_size_min 0.28
_refine_diff_density_max 0.154
_refine_diff_density_min -0.167
_refine_diff_density_rms 0.036
_refine_ls_extinction_coef 0.0018(2)
_refine_ls_extinction_expression Fc^*^=kFc[1+0.001xFc^2^\l^3^/sin(2\q)]^-1/4^
_refine_ls_extinction_method SHELXL
_refine_ls_goodness_of_fit_ref 0.981
_refine_ls_hydrogen_treatment mixed
_refine_ls_matrix_type full
_refine_ls_number_parameters 312
_refine_ls_number_reflns 4927
_refine_ls_number_restraints 1
_refine_ls_restrained_S_all 0.981
_refine_ls_R_factor_all 0.0932
_refine_ls_R_factor_gt 0.0552
_refine_ls_shift/su_max 0.000
_refine_ls_shift/su_mean 0.000
_refine_ls_structure_factor_coef Fsqd
_refine_ls_weighting_details 'calc w=1/[\s^2^(Fo^2^)+(0.0590P)^2^+2.1388P] where P=(Fo^2^+2Fc^2^)/3'
_refine_ls_weighting_scheme calc
_refine_ls_wR_factor_gt 0.1252
_refine_ls_wR_factor_ref 0.1504
_reflns_number_gt 3152
_reflns_number_total 4927
_reflns_threshold_expression >2sigma(I)
_cod_data_source_file c3ob41435c.txt
_cod_data_source_block tangmeng0320
_cod_database_code 7153079
_reflns_odcompleteness_completeness 99.78
_reflns_odcompleteness_iscentric 1
_reflns_odcompleteness_theta 26.32
_olex2_refinement_description
;
1. Fixed Uiso
 At 1.2 times of:
  H1 of N1, H2 of N2, H4 of N4, H20 of C20, H2A of C2, H3A of C3, H4A of C4,
  H5 of C5, H6 of C6, H8 of C8, H11 of C11, H12 of C12, H13 of C13, H14 of C14,
  H15 of C15, H17 of C17, H18 of C18, H19 of C19, H21 of C21, H23 of C23, H26
  of C26, H27 of C27, H28 of C28, H29 of C29, H30 of C30
2. Restrained distances
 H3-N3
 0.86 with sigma of 0.02
3. Others
 Fixed Sof: H1(0.5) H2(0.5) H4(0.5) H3(0.5)
4.a Aromatic/amide H refined with riding coordinates:
 N1(H1), N2(H2), N4(H4), C2(H2A), C3(H3A), C4(H4A), C5(H5), C6(H6), C8(H8),
 C11(H11), C12(H12), C13(H13), C14(H14), C15(H15), C17(H17), C18(H18), C19(H19),
  C20(H20), C21(H21), C23(H23), C26(H26), C27(H27), C28(H28), C29(H29), C30(H30)
;

loop_
_space_group_symop_id
_space_group_symop_operation_xyz
1 'x, y, z'
2 '-x, y, -z+1/2'
3 'x+1/2, y+1/2, z'
4 '-x+1/2, y+1/2, -z+1/2'
5 '-x, -y, -z'
6 'x, -y, z-1/2'
7 '-x+1/2, -y+1/2, -z'
8 'x+1/2, -y+1/2, z-1/2'

loop_
_atom_site_label
_atom_site_type_symbol
_atom_site_fract_x
_atom_site_fract_y
_atom_site_fract_z
_atom_site_U_iso_or_equiv
_atom_site_adp_type
_atom_site_occupancy
_atom_site_symmetry_multiplicity
_atom_site_calc_flag
_atom_site_refinement_flags
N1 N 0.09060(10) 0.74025(9) 0.27710(10) 0.0476(4) Uani 1 1 d .
H1 H 0.0378 0.7492 0.2648 0.057 Uiso 0.50 1 calc PR
N2 N 0.12591(10) 0.69143(9) 0.23769(9) 0.0476(4) Uani 1 1 d .
H2 H 0.0993 0.6641 0.1961 0.057 Uiso 0.50 1 calc PR
N3 N 0.96413(11) 0.44736(10) 0.66208(10) 0.0523(5) Uani 1 1 d D
N4 N 0.99933(11) 0.39746(10) 0.62389(9) 0.0527(4) Uani 1 1 d .
H4 H 1.0403 0.3665 0.6468 0.063 Uiso 0.50 1 calc PR
C1 C 0.13234(13) 0.82988(11) 0.39169(12) 0.0477(5) Uani 1 1 d .
C2 C 0.05150(16) 0.85838(13) 0.37624(14) 0.0649(6) Uani 1 1 d .
H2A H 0.0084 0.8405 0.3314 0.078 Uiso 1 1 calc R
C3 C 0.03436(19) 0.91215(15) 0.42581(18) 0.0837(8) Uani 1 1 d .
H3A H -0.0200 0.9306 0.4146 0.100 Uiso 1 1 calc R
C4 C 0.0978(2) 0.93903(16) 0.49241(18) 0.0866(9) Uani 1 1 d .
H4A H 0.0863 0.9759 0.5260 0.104 Uiso 1 1 calc R
C5 C 0.1776(2) 0.91140(15) 0.50904(16) 0.0810(8) Uani 1 1 d .
H5 H 0.2202 0.9293 0.5541 0.097 Uiso 1 1 calc R
C6 C 0.19493(16) 0.85707(13) 0.45921(13) 0.0648(6) Uani 1 1 d .
H6 H 0.2493 0.8385 0.4711 0.078 Uiso 1 1 calc R
C7 C 0.15151(12) 0.77264(11) 0.33877(11) 0.0431(5) Uani 1 1 d .
C8 C 0.22748(12) 0.74361(11) 0.33826(12) 0.0489(5) Uani 1 1 d .
H8 H 0.2803 0.7560 0.3740 0.059 Uiso 1 1 calc R
C9 C 0.20955(11) 0.69239(11) 0.27406(11) 0.0431(5) Uani 1 1 d .
C10 C 0.26514(13) 0.64496(12) 0.24451(13) 0.0499(5) Uani 1 1 d .
C11 C 0.23971(16) 0.61424(15) 0.16773(15) 0.0751(7) Uani 1 1 d .
H11 H 0.1861 0.6249 0.1325 0.090 Uiso 1 1 calc R
C12 C 0.29258(18) 0.56828(18) 0.14292(19) 0.0920(9) Uani 1 1 d .
H12 H 0.2745 0.5485 0.0908 0.110 Uiso 1 1 calc R
C13 C 0.37145(18) 0.55098(17) 0.1935(2) 0.0895(9) Uani 1 1 d .
H13 H 0.4066 0.5189 0.1767 0.107 Uiso 1 1 calc R
C14 C 0.39756(17) 0.58179(18) 0.26921(19) 0.0898(9) Uani 1 1 d .
H14 H 0.4512 0.5708 0.3040 0.108 Uiso 1 1 calc R
C15 C 0.34555(14) 0.62906(15) 0.29497(15) 0.0693(7) Uani 1 1 d .
H15 H 0.3647 0.6502 0.3464 0.083 Uiso 1 1 calc R
C16 C 0.84799(13) 0.54214(12) 0.62923(12) 0.0513(5) Uani 1 1 d .
C17 C 0.81699(17) 0.60642(14) 0.58125(15) 0.0743(7) Uani 1 1 d .
H17 H 0.8339 0.6163 0.5372 0.089 Uiso 1 1 calc R
C18 C 0.7611(2) 0.65596(17) 0.5984(2) 0.0985(10) Uani 1 1 d .
H18 H 0.7405 0.6991 0.5658 0.118 Uiso 1 1 calc R
C19 C 0.7354(2) 0.64235(19) 0.6630(2) 0.0948(10) Uani 1 1 d .
H19 H 0.6970 0.6755 0.6737 0.114 Uiso 1 1 calc R
C20 C 0.76670(18) 0.57961(18) 0.71174(18) 0.0845(8) Uani 1 1 d .
H20 H 0.7500 0.5704 0.7560 0.101 Uiso 1 1 calc R
C21 C 0.82308(15) 0.52999(14) 0.69519(14) 0.0650(6) Uani 1 1 d .
H21 H 0.8446 0.4878 0.7289 0.078 Uiso 1 1 calc R
C22 C 0.90243(12) 0.48643(11) 0.60717(11) 0.0465(5) Uani 1 1 d .
C23 C 0.89926(13) 0.46077(12) 0.53166(11) 0.0510(5) Uani 1 1 d .
H23 H 0.8633 0.4784 0.4824 0.061 Uiso 1 1 calc R
C24 C 0.96010(12) 0.40385(11) 0.54409(11) 0.0462(5) Uani 1 1 d .
C25 C 0.98048(13) 0.35383(12) 0.48566(12) 0.0502(5) Uani 1 1 d .
C26 C 0.95190(15) 0.37263(14) 0.40456(13) 0.0627(6) Uani 1 1 d .
H26 H 0.9207 0.4179 0.3876 0.075 Uiso 1 1 calc R
C27 C 0.96875(17) 0.32579(16) 0.34866(15) 0.0757(7) Uani 1 1 d .
H27 H 0.9483 0.3392 0.2945 0.091 Uiso 1 1 calc R
C28 C 1.01567(18) 0.25933(17) 0.37245(16) 0.0807(8) Uani 1 1 d .
H28 H 1.0282 0.2283 0.3348 0.097 Uiso 1 1 calc R
C29 C 1.04389(19) 0.23895(15) 0.45222(17) 0.0825(8) Uani 1 1 d .
H29 H 1.0751 0.1936 0.4686 0.099 Uiso 1 1 calc R
C30 C 1.02622(16) 0.28547(14) 0.50833(14) 0.0692(7) Uani 1 1 d .
H30 H 1.0453 0.2708 0.5621 0.083 Uiso 1 1 calc R
H3 H 0.983(2) 0.4542(19) 0.7133(11) 0.035(10) Uiso 0.50 1 d PD

loop_
_atom_site_aniso_label
_atom_site_aniso_U_11
_atom_site_aniso_U_22
_atom_site_aniso_U_33
_atom_site_aniso_U_23
_atom_site_aniso_U_13
_atom_site_aniso_U_12
N1 0.0370(9) 0.0540(10) 0.0489(9) -0.0076(8) 0.0107(8) -0.0028(8)
N2 0.0356(9) 0.0572(10) 0.0465(9) -0.0086(8) 0.0092(7) -0.0043(8)
N3 0.0496(11) 0.0615(11) 0.0394(10) 0.0042(9) 0.0064(9) 0.0018(9)
N4 0.0502(10) 0.0623(11) 0.0397(9) 0.0080(8) 0.0070(8) 0.0055(9)
C1 0.0504(12) 0.0466(11) 0.0486(12) -0.0043(9) 0.0201(10) -0.0073(10)
C2 0.0590(15) 0.0696(15) 0.0664(15) -0.0145(12) 0.0214(12) 0.0020(12)
C3 0.082(2) 0.0825(18) 0.095(2) -0.0201(16) 0.0411(17) 0.0105(16)
C4 0.114(3) 0.0751(17) 0.087(2) -0.0270(15) 0.055(2) -0.0007(18)
C5 0.092(2) 0.0856(18) 0.0681(16) -0.0334(14) 0.0305(15) -0.0209(17)
C6 0.0612(15) 0.0734(15) 0.0597(14) -0.0197(12) 0.0199(12) -0.0130(12)
C7 0.0392(11) 0.0465(11) 0.0414(10) -0.0026(9) 0.0107(9) -0.0081(9)
C8 0.0339(10) 0.0597(12) 0.0467(11) -0.0071(10) 0.0048(9) -0.0071(9)
C9 0.0332(10) 0.0490(11) 0.0449(11) -0.0015(9) 0.0101(8) -0.0061(9)
C10 0.0395(11) 0.0548(12) 0.0565(12) -0.0080(10) 0.0175(10) -0.0065(9)
C11 0.0503(14) 0.0978(19) 0.0726(16) -0.0303(15) 0.0145(12) 0.0024(13)
C12 0.0640(18) 0.114(2) 0.102(2) -0.0519(18) 0.0325(16) -0.0079(16)
C13 0.0618(18) 0.092(2) 0.125(3) -0.0365(19) 0.0455(18) -0.0005(15)
C14 0.0464(15) 0.118(2) 0.104(2) -0.0143(19) 0.0249(15) 0.0151(15)
C15 0.0431(13) 0.0954(18) 0.0662(15) -0.0122(13) 0.0142(11) 0.0028(13)
C16 0.0470(12) 0.0522(12) 0.0478(12) -0.0051(10) 0.0070(10) -0.0030(10)
C17 0.0786(18) 0.0683(15) 0.0727(16) 0.0115(13) 0.0210(14) 0.0161(14)
C18 0.106(3) 0.0792(19) 0.103(2) 0.0062(17) 0.026(2) 0.0369(18)
C19 0.086(2) 0.092(2) 0.102(2) -0.0289(19) 0.0254(19) 0.0217(18)
C20 0.080(2) 0.097(2) 0.0819(19) -0.0239(17) 0.0345(16) 0.0031(17)
C21 0.0654(15) 0.0687(15) 0.0589(14) -0.0055(12) 0.0184(12) -0.0017(12)
C22 0.0411(11) 0.0504(11) 0.0419(11) 0.0063(9) 0.0057(9) -0.0019(9)
C23 0.0457(12) 0.0628(13) 0.0359(11) 0.0085(10) 0.0021(9) 0.0047(10)
C24 0.0415(11) 0.0536(12) 0.0381(10) 0.0054(9) 0.0061(9) -0.0015(10)
C25 0.0451(12) 0.0576(12) 0.0440(11) 0.0025(10) 0.0099(9) -0.0033(10)
C26 0.0618(15) 0.0763(15) 0.0477(13) 0.0031(11) 0.0155(11) 0.0069(12)
C27 0.0809(18) 0.0943(19) 0.0516(14) -0.0049(14) 0.0216(13) 0.0018(16)
C28 0.089(2) 0.0839(19) 0.0715(18) -0.0197(15) 0.0303(16) -0.0011(16)
C29 0.098(2) 0.0662(16) 0.0830(19) -0.0036(14) 0.0307(17) 0.0179(15)
C30 0.0803(18) 0.0673(15) 0.0557(14) 0.0063(12) 0.0171(13) 0.0099(14)

loop_
_atom_type_symbol
_atom_type_description
_atom_type_scat_dispersion_real
_atom_type_scat_dispersion_imag
_atom_type_scat_source
C C 0.0033 0.0016 'International Tables Vol C Tables 4.2.6.8 and 6.1.1.4'
H H 0.0000 0.0000 'International Tables Vol C Tables 4.2.6.8 and 6.1.1.4'
N N 0.0061 0.0033 'International Tables Vol C Tables 4.2.6.8 and 6.1.1.4'

loop_
_geom_angle_atom_site_label_1
_geom_angle_atom_site_label_2
_geom_angle_atom_site_label_3
_geom_angle
N2 N1 H1 125.6
C7 N1 H1 125.6
C7 N1 N2 108.76(16)
N1 N2 H2 125.5
N1 N2 C9 108.91(15)
C9 N2 H2 125.5
N4 N3 C22 108.90(16)
N4 N3 H3 122(2)
C22 N3 H3 128(2)
N3 N4 H4 125.5
N3 N4 C24 109.05(16)
C24 N4 H4 125.5
C2 C1 C7 121.61(19)
C6 C1 C2 118.0(2)
C6 C1 C7 120.37(19)
C1 C2 H2A 119.4
C3 C2 C1 121.1(2)
C3 C2 H2A 119.4
C2 C3 H3A 120.0
C2 C3 C4 120.0(3)
C4 C3 H3A 120.0
C3 C4 H4A 120.1
C5 C4 C3 119.9(2)
C5 C4 H4A 120.1
C4 C5 H5 119.9
C4 C5 C6 120.3(3)
C6 C5 H5 119.9
C1 C6 H6 119.6
C5 C6 C1 120.8(2)
C5 C6 H6 119.6
N1 C7 C1 121.31(18)
N1 C7 C8 108.03(16)
C8 C7 C1 130.64(18)
C7 C8 H8 126.7
C7 C8 C9 106.52(17)
C9 C8 H8 126.7
N2 C9 C8 107.78(17)
N2 C9 C10 121.51(17)
C8 C9 C10 130.71(18)
C11 C10 C9 122.3(2)
C11 C10 C15 118.2(2)
C15 C10 C9 119.47(19)
C10 C11 H11 119.6
C12 C11 C10 120.7(2)
C12 C11 H11 119.6
C11 C12 H12 119.5
C13 C12 C11 121.1(3)
C13 C12 H12 119.5
C12 C13 H13 120.6
C14 C13 C12 118.7(2)
C14 C13 H13 120.6
C13 C14 H14 119.5
C13 C14 C15 121.1(3)
C15 C14 H14 119.5
C10 C15 C14 120.2(2)
C10 C15 H15 119.9
C14 C15 H15 119.9
C17 C16 C22 120.0(2)
C21 C16 C17 118.5(2)
C21 C16 C22 121.5(2)
C16 C17 H17 119.9
C18 C17 C16 120.3(3)
C18 C17 H17 119.9
C17 C18 H18 119.6
C19 C18 C17 120.7(3)
C19 C18 H18 119.6
C18 C19 H19 120.2
C18 C19 C20 119.5(3)
C20 C19 H19 120.2
C19 C20 H20 120.0
C19 C20 C21 120.1(3)
C21 C20 H20 120.0
C16 C21 H21 119.5
C20 C21 C16 120.9(2)
C20 C21 H21 119.5
N3 C22 C16 122.64(18)
N3 C22 C23 107.80(18)
C23 C22 C16 129.47(18)
C22 C23 H23 126.7
C24 C23 C22 106.54(17)
C24 C23 H23 126.7
N4 C24 C23 107.70(17)
N4 C24 C25 122.54(18)
C23 C24 C25 129.71(18)
C26 C25 C24 120.42(19)
C26 C25 C30 117.5(2)
C30 C25 C24 122.04(18)
C25 C26 H26 119.3
C27 C26 C25 121.4(2)
C27 C26 H26 119.3
C26 C27 H27 119.9
C28 C27 C26 120.3(2)
C28 C27 H27 119.9
C27 C28 H28 120.2
C29 C28 C27 119.5(2)
C29 C28 H28 120.2
C28 C29 H29 119.9
C28 C29 C30 120.3(2)
C30 C29 H29 119.9
C25 C30 H30 119.5
C29 C30 C25 121.0(2)
C29 C30 H30 119.5

loop_
_geom_bond_atom_site_label_1
_geom_bond_atom_site_label_2
_geom_bond_distance
N1 H1 0.8600
N1 N2 1.350(2)
N1 C7 1.344(2)
N2 H2 0.8600
N2 C9 1.345(2)
N3 N4 1.346(2)
N3 C22 1.342(2)
N3 H3 0.861(17)
N4 H4 0.8600
N4 C24 1.346(2)
C1 C2 1.392(3)
C1 C6 1.384(3)
C1 C7 1.464(3)
C2 H2A 0.9300
C2 C3 1.368(3)
C3 H3A 0.9300
C3 C4 1.379(4)
C4 H4A 0.9300
C4 C5 1.368(4)
C5 H5 0.9300
C5 C6 1.379(3)
C6 H6 0.9300
C7 C8 1.382(3)
C8 H8 0.9300
C8 C9 1.385(3)
C9 C10 1.466(3)
C10 C11 1.382(3)
C10 C15 1.382(3)
C11 H11 0.9300
C11 C12 1.370(3)
C12 H12 0.9300
C12 C13 1.368(4)
C13 H13 0.9300
C13 C14 1.365(4)
C14 H14 0.9300
C14 C15 1.381(3)
C15 H15 0.9300
C16 C17 1.382(3)
C16 C21 1.381(3)
C16 C22 1.468(3)
C17 H17 0.9300
C17 C18 1.380(4)
C18 H18 0.9300
C18 C19 1.370(4)
C19 H19 0.9300
C19 C20 1.368(4)
C20 H20 0.9300
C20 C21 1.381(3)
C21 H21 0.9300
C22 C23 1.387(3)
C23 H23 0.9300
C23 C24 1.382(3)
C24 C25 1.469(3)
C25 C26 1.387(3)
C25 C30 1.388(3)
C26 H26 0.9300
C26 C27 1.374(3)
C27 H27 0.9300
C27 C28 1.372(4)
C28 H28 0.9300
C28 C29 1.372(3)
C29 H29 0.9300
C29 C30 1.380(3)
C30 H30 0.9300

loop_
_geom_torsion_atom_site_label_1
_geom_torsion_atom_site_label_2
_geom_torsion_atom_site_label_3
_geom_torsion_atom_site_label_4
_geom_torsion
N1 N2 C9 C8 -0.2(2)
N1 N2 C9 C10 -179.87(17)
N1 C7 C8 C9 -0.2(2)
N2 N1 C7 C1 178.60(16)
N2 N1 C7 C8 0.1(2)
N2 C9 C10 C11 18.3(3)
N2 C9 C10 C15 -160.8(2)
N3 N4 C24 C23 1.2(2)
N3 N4 C24 C25 -176.33(17)
N3 C22 C23 C24 1.3(2)
N4 N3 C22 C16 176.19(18)
N4 N3 C22 C23 -0.6(2)
N4 C24 C25 C26 -166.3(2)
N4 C24 C25 C30 15.7(3)
C1 C2 C3 C4 0.0(4)
C1 C7 C8 C9 -178.51(19)
C2 C1 C6 C5 -0.7(3)
C2 C1 C7 N1 -5.9(3)
C2 C1 C7 C8 172.2(2)
C2 C3 C4 C5 -0.5(4)
C3 C4 C5 C6 0.4(4)
C4 C5 C6 C1 0.2(4)
C6 C1 C2 C3 0.6(3)
C6 C1 C7 N1 173.93(19)
C6 C1 C7 C8 -8.0(3)
C7 N1 N2 C9 0.0(2)
C7 C1 C2 C3 -179.6(2)
C7 C1 C6 C5 179.5(2)
C7 C8 C9 N2 0.2(2)
C7 C8 C9 C10 179.90(19)
C8 C9 C10 C11 -161.3(2)
C8 C9 C10 C15 19.6(3)
C9 C10 C11 C12 -178.1(2)
C9 C10 C15 C14 177.3(2)
C10 C11 C12 C13 0.6(5)
C11 C10 C15 C14 -1.8(4)
C11 C12 C13 C14 -1.4(5)
C12 C13 C14 C15 0.5(5)
C13 C14 C15 C10 1.1(4)
C15 C10 C11 C12 1.0(4)
C16 C17 C18 C19 0.0(5)
C16 C22 C23 C24 -175.2(2)
C17 C16 C21 C20 1.8(4)
C17 C16 C22 N3 147.5(2)
C17 C16 C22 C23 -36.4(3)
C17 C18 C19 C20 1.1(5)
C18 C19 C20 C21 -0.7(5)
C19 C20 C21 C16 -0.7(4)
C21 C16 C17 C18 -1.4(4)
C21 C16 C22 N3 -35.9(3)
C21 C16 C22 C23 140.2(2)
C22 N3 N4 C24 -0.3(2)
C22 C16 C17 C18 175.4(2)
C22 C16 C21 C20 -174.9(2)
C22 C23 C24 N4 -1.5(2)
C22 C23 C24 C25 175.75(19)
C23 C24 C25 C26 16.7(3)
C23 C24 C25 C30 -161.2(2)
C24 C25 C26 C27 -178.6(2)
C24 C25 C30 C29 179.3(2)
C25 C26 C27 C28 -0.9(4)
C26 C25 C30 C29 1.3(4)
C26 C27 C28 C29 1.6(4)
C27 C28 C29 C30 -0.9(4)
C28 C29 C30 C25 -0.6(4)
C30 C25 C26 C27 -0.6(3)
